data_7222165
loop_
_publ_author_name
'Doering, W.'
'Seelentag, W.'
'Buchholz, W.'
'Schuster, H.U.'

_publ_section_title
;
 Ternaere Alkalimetallverbindungen vom Mg32 (Zn, Al)49 Typ mit Elementen
 der 4. Hauptgruppe
;
_journal_name_full
;
Zeitschrift fuer Naturforschung, Teil B. Anorganische Chemie, Organische 
Chemie (33,1978-41,1986)
;
_journal_page_first 1715
_journal_page_last 1718
_journal_volume 34
_journal_year 1979
_chemical_formula_sum 'Li52 Ni36 Si72'
_space_group_IT_number 204
_symmetry_space_group_name_Hall '-I 2 2 3'
_symmetry_space_group_name_H-M 'I m -3'
_cell_angle_alpha 90
_cell_angle_beta 90
_cell_angle_gamma 90
_cell_formula_units_Z 1
_cell_length_a 12.741
_cell_length_b 12.741
_cell_length_c 12.741
_cell_volume 2068.286
_citation_journal_id_ASTM ZNBAD2
_cod_data_source_file Doering_ZNBAD2_1979_888.cif
_cod_data_source_block Li52Ni36Si72
_cod_database_code 7222165

loop_
_symmetry_equiv_pos_as_xyz
x,y,z
-x,-y,z
x,-y,-z
-x,y,-z
z,x,y
-z,-x,y
z,-x,-y
-z,x,-y
y,z,x
y,-z,-x
-y,z,-x
-y,-z,x
-x,-y,-z
x,y,-z
-x,y,z
x,-y,z
-z,-x,-y
z,x,-y
-z,x,y
z,-x,y
-y,-z,-x
-y,z,x
y,-z,x
y,z,-x
x+1/2,y+1/2,z+1/2
-x+1/2,-y+1/2,z+1/2
x+1/2,-y+1/2,-z+1/2
-x+1/2,y+1/2,-z+1/2
z+1/2,x+1/2,y+1/2
-z+1/2,-x+1/2,y+1/2
z+1/2,-x+1/2,-y+1/2
-z+1/2,x+1/2,-y+1/2
y+1/2,z+1/2,x+1/2
y+1/2,-z+1/2,-x+1/2
-y+1/2,z+1/2,-x+1/2
-y+1/2,-z+1/2,x+1/2
-x+1/2,-y+1/2,-z+1/2
x+1/2,y+1/2,-z+1/2
-x+1/2,y+1/2,z+1/2
x+1/2,-y+1/2,z+1/2
-z+1/2,-x+1/2,-y+1/2
z+1/2,x+1/2,-y+1/2
-z+1/2,x+1/2,y+1/2
z+1/2,-x+1/2,y+1/2
-y+1/2,-z+1/2,-x+1/2
-y+1/2,z+1/2,x+1/2
y+1/2,-z+1/2,x+1/2
y+1/2,z+1/2,-x+1/2

loop_
_atom_site_label
_atom_site_type_symbol
_atom_site_fract_x
_atom_site_fract_y
_atom_site_fract_z
_atom_site_occupancy
_atom_site_U_iso_or_equiv
Si1 Si 0 0.092 0.1522 0.62 0.0
Ni1 Ni 0 0.092 0.1522 0.38 0.0
Li1 Li 0.187 0.187 0.187 1 0.0
Ni3 Ni 0.152 0.1917 0.4056 0.31 0.0
Si3 Si 0.152 0.1917 0.4056 0.69 0.0
Si4 Si 0.4023 0 0.5 1 0.0
Si2 Si 0 0.1829 0.3091 0.5 0.0
Li2 Li 0 0.297 0.111 1 0.0
Ni2 Ni 0 0.1829 0.3091 0.5 0.0
Li3 Li 0.195 0 0.5 1 0.0
